data_9009283
loop_
_publ_author_name
'Divjakovic, V.'
'Nowacki, W.'

_publ_section_title
;
 Die kristallstruktur von galchait [Hg0.76(Cu,Zn)0.24]12Tl0.96(AsS3)8
;
_journal_name_full 'Neues Jahrbuch fur Mineralogie, Monatshefte'
_journal_page_first 291
_journal_page_last 293
_journal_volume 1975
_journal_year 1975
_chemical_compound_source 'Getchell mine, Humboldt County, Nevada, USA'
_chemical_formula_sum 'As4 Cu0.72 Hg4.56 S12 Tl Zn0.72'
_chemical_name_mineral Galkhaite
_space_group_IT_number 217
_symmetry_space_group_name_Hall 'I -4 2 3'
_symmetry_space_group_name_H-M 'I -4 3 m'
_cell_angle_alpha 90
_cell_angle_beta 90
_cell_angle_gamma 90
_cell_length_a 10.379
_cell_length_b 10.379
_cell_length_c 10.379
_cell_formula_units_Z 2
_cell_volume 1118.064
_database_code_amcsd 0014754
_exptl_crystal_density_diffrn 5.633
_cod_original_formula_sum '(Hg4.56 Cu.72 Zn.72) Tl As4 S12'
_cod_database_code 9009283

loop_
_space_group_symop_operation_xyz
x,y,z
1/2+x,1/2+y,1/2+z
-z,x,-y
1/2-z,1/2+x,1/2-y
-y,z,-x
1/2-y,1/2+z,1/2-x
-x,y,-z
1/2-x,1/2+y,1/2-z
x,-z,-y
1/2+x,1/2-z,1/2-y
z,-y,-x
1/2+z,1/2-y,1/2-x
y,-x,-z
1/2+y,1/2-x,1/2-z
x,z,y
1/2+x,1/2+z,1/2+y
z,y,x
1/2+z,1/2+y,1/2+x
y,x,z
1/2+y,1/2+x,1/2+z
-z,-x,y
1/2-z,1/2-x,1/2+y
-y,-z,x
1/2-y,1/2-z,1/2+x
-x,-y,z
1/2-x,1/2-y,1/2+z
z,-x,-y
1/2+z,1/2-x,1/2-y
y,-z,-x
1/2+y,1/2-z,1/2-x
x,-y,-z
1/2+x,1/2-y,1/2-z
-x,z,-y
1/2-x,1/2+z,1/2-y
-z,y,-x
1/2-z,1/2+y,1/2-x
-y,x,-z
1/2-y,1/2+x,1/2-z
-x,-z,y
1/2-x,1/2-z,1/2+y
-z,-y,x
1/2-z,1/2-y,1/2+x
-y,-x,z
1/2-y,1/2-x,1/2+z
z,x,y
1/2+z,1/2+x,1/2+y
y,z,x
1/2+y,1/2+z,1/2+x

loop_
_atom_site_aniso_label
_atom_site_aniso_U_11
_atom_site_aniso_U_22
_atom_site_aniso_U_33
_atom_site_aniso_U_12
_atom_site_aniso_U_13
_atom_site_aniso_U_23
Hg 0.06931 0.03220 0.03220 0.00000 0.00000 0.00000
Cu 0.06931 0.03220 0.03220 0.00000 0.00000 0.00000
Zn 0.06931 0.03220 0.03220 0.00000 0.00000 0.00000
Tl 0.07477 0.07477 0.07477 0.00000 0.00000 0.00000
As 0.02620 0.02620 0.02620 -0.00164 -0.00164 -0.00164
S 0.03766 0.03766 0.02838 -0.00764 0.00055 0.00055

loop_
_atom_site_label
_atom_site_fract_x
_atom_site_fract_y
_atom_site_fract_z
_atom_site_occupancy
_atom_site_U_iso_or_equiv
Hg 0.25000 0.50000 0.00000 0.76000 0.04445
Cu 0.25000 0.50000 0.00000 0.12000 0.04445
Zn 0.25000 0.50000 0.00000 0.12000 0.04445
Tl 0.00000 0.00000 0.00000 1.00000 0.07498
As 0.24560 0.24560 0.24560 1.00000 0.02622
S 0.38840 0.38840 0.16290 1.00000 0.03470

loop_
_cod_related_entry_id
_cod_related_entry_database
_cod_related_entry_code
1 AMCSD 0014754
